data_1514921
loop_
_publ_author_name
'Cao, Qian-Yong'
'Pradhan, Tuhin'
'Lee, Min Hee'
'No, Kwanghyun'
'Kim, Jong Seung'

_publ_section_title
;
 Ferrocene-based anion receptor bearing amide and triazolium donor groups.
;
_journal_issue 19
_journal_name_full 'The Analyst'
_journal_page_first 4454
_journal_page_last 4457
_journal_paper_doi 10.1039/c2an35481k
_journal_volume 137
_journal_year 2012
_chemical_formula_moiety 'C31 H33 Fe N4 O, F6 P'
_chemical_formula_sum 'C31 H33 F6 Fe N4 O P'
_chemical_formula_weight 678.44
_chemical_name_systematic
;
?
;
_space_group_IT_number 15
_symmetry_cell_setting monoclinic
_symmetry_space_group_name_Hall '-C 2yc'
_symmetry_space_group_name_H-M 'C 1 2/c 1'
_atom_sites_solution_hydrogens geom
_atom_sites_solution_primary direct
_atom_sites_solution_secondary difmap
_audit_creation_method SHELXL-97
_cell_angle_alpha 90.00
_cell_angle_beta 117.802(2)
_cell_angle_gamma 90.00
_cell_formula_units_Z 8
_cell_length_a 20.9857(11)
_cell_length_b 20.1226(11)
_cell_length_c 17.2110(9)
_cell_measurement_temperature 296(2)
_cell_measurement_theta_max 26.8
_cell_measurement_theta_min 2.8
_cell_volume 6429.0(6)
_computing_cell_refinement 'Bruker SMART (Bruker, 1998)'
_computing_data_collection 'Bruker SMART (Bruker, 1998)'
_computing_data_reduction 'Bruker SAINT (Bruker, 1998)'
_computing_molecular_graphics 'Bruker SHELXTL (Bruker, 1998)'
_computing_publication_material 'Bruker SHELXTL (Bruker, 1998)'
_computing_structure_refinement 'SHELXL-97 (Sheldrick, 2008)'
_computing_structure_solution 'SHELXS-97 (Sheldrick, 2008)'
_diffrn_ambient_temperature 296(2)
_diffrn_measured_fraction_theta_full 0.965
_diffrn_measured_fraction_theta_max 0.965
_diffrn_measurement_device_type 'Bruker smart apex II CCD area detector'
_diffrn_measurement_method 'phi and omega scans'
_diffrn_radiation_monochromator graphite
_diffrn_radiation_source 'fine-focus sealed tube'
_diffrn_radiation_type MoK\a
_diffrn_radiation_wavelength 0.71073
_diffrn_reflns_av_R_equivalents 0.1092
_diffrn_reflns_av_sigmaI/netI 0.2170
_diffrn_reflns_limit_h_max 27
_diffrn_reflns_limit_h_min -27
_diffrn_reflns_limit_k_max 21
_diffrn_reflns_limit_k_min -26
_diffrn_reflns_limit_l_max 19
_diffrn_reflns_limit_l_min -23
_diffrn_reflns_number 27474
_diffrn_reflns_theta_full 28.47
_diffrn_reflns_theta_max 28.47
_diffrn_reflns_theta_min 2.02
_exptl_absorpt_coefficient_mu 0.574
_exptl_absorpt_correction_T_max 0.967
_exptl_absorpt_correction_T_min 0.933
_exptl_absorpt_correction_type multi-scan
_exptl_absorpt_process_details SADABS
_exptl_crystal_colour orange
_exptl_crystal_density_diffrn 1.402
_exptl_crystal_density_method 'not measured'
_exptl_crystal_description needle
_exptl_crystal_F_000 2456
_exptl_crystal_size_max 0.244
_exptl_crystal_size_mid 0.100
_exptl_crystal_size_min 0.059
_refine_diff_density_max 0.516
_refine_diff_density_min -0.369
_refine_diff_density_rms 0.078
_refine_ls_extinction_coef 0.00033(8)
_refine_ls_extinction_expression Fc^*^=kFc[1+0.001xFc^2^\l^3^/sin(2\q)]^-1/4^
_refine_ls_extinction_method SHELXL
_refine_ls_goodness_of_fit_ref 0.974
_refine_ls_hydrogen_treatment constr
_refine_ls_matrix_type full
_refine_ls_number_parameters 373
_refine_ls_number_reflns 7853
_refine_ls_number_restraints 0
_refine_ls_restrained_S_all 0.974
_refine_ls_R_factor_all 0.2762
_refine_ls_R_factor_gt 0.0743
_refine_ls_shift/su_max 0.001
_refine_ls_shift/su_mean 0.000
_refine_ls_structure_factor_coef Fsqd
_refine_ls_weighting_details 'calc w=1/[\s^2^(Fo^2^)+(0.0615P)^2^+0.0000P] where P=(Fo^2^+2Fc^2^)/3'
_refine_ls_weighting_scheme calc
_refine_ls_wR_factor_gt 0.1429
_refine_ls_wR_factor_ref 0.1971
_reflns_number_gt 2332
_reflns_number_total 7853
_reflns_threshold_expression >2sigma(I)
_cod_data_source_file c2an35481k.txt
_cod_data_source_block cao-4
_cod_depositor_comments
;
The following automatic conversions were performed:

'_exptl_absorpt_correction_type' value 'Multi-scan' changed to
'multi-scan' according to
/usr/data/users/saulius/automatic-downloads/retrospective/RSC/lib/dictionaries/cif_core.dic
dictionary named 'cif_core.dic' version 2.4.2 from 2011-04-26.

Automatic conversion script
Id: cif_fix_values 2281 2013-09-26 08:29:07Z andrius 
;
_cod_original_sg_symbol_H-M C2/c
_cod_database_code 1514921

loop_
_symmetry_equiv_pos_as_xyz
'x, y, z'
'-x, y, -z+1/2'
'x+1/2, y+1/2, z'
'-x+1/2, y+1/2, -z+1/2'
'-x, -y, -z'
'x, -y, z-1/2'
'-x+1/2, -y+1/2, -z'
'x+1/2, -y+1/2, z-1/2'

loop_
_atom_site_label
_atom_site_type_symbol
_atom_site_fract_x
_atom_site_fract_y
_atom_site_fract_z
_atom_site_U_iso_or_equiv
_atom_site_adp_type
_atom_site_occupancy
_atom_site_symmetry_multiplicity
_atom_site_calc_flag
_atom_site_refinement_flags
Fe1 Fe 0.36484(4) 0.50491(4) 0.50305(5) 0.0660(3) Uani 1 1 d .
O1 O 0.27228(19) 0.53441(18) 0.2492(3) 0.0801(12) Uani 1 1 d .
N1 N 0.1979(2) 0.56205(19) 0.3043(3) 0.0636(12) Uani 1 1 d .
H1A H 0.1936 0.5756 0.3491 0.076 Uiso 1 1 calc R
N2 N 0.1008(2) 0.6642(2) 0.1551(3) 0.0600(12) Uani 1 1 d .
N3 N 0.0968(2) 0.6997(2) 0.0879(3) 0.0603(12) Uani 1 1 d .
N4 N 0.11704(19) 0.6571(2) 0.0450(3) 0.0549(11) Uani 1 1 d .
C24 C 0.1146(4) 0.6964(3) -0.3319(4) 0.115(2) Uani 1 1 d .
H24A H 0.1502 0.6620 -0.3072 0.173 Uiso 1 1 calc R
H24B H 0.1170 0.7158 -0.3814 0.173 Uiso 1 1 calc R
H24C H 0.0676 0.6778 -0.3505 0.173 Uiso 1 1 calc R
C25 C 0.0775(3) 0.6958(3) 0.2150(3) 0.0716(16) Uani 1 1 d .
H25A H 0.0871 0.6658 0.2634 0.086 Uiso 1 1 calc R
H25B H 0.0260 0.7037 0.1838 0.086 Uiso 1 1 calc R
C6 C 0.3247(3) 0.5984(2) 0.4723(4) 0.0679(15) Uani 1 1 d .
H6A H 0.2822 0.6153 0.4754 0.082 Uiso 1 1 calc R
C10 C 0.3249(3) 0.5672(2) 0.3985(4) 0.0592(14) Uani 1 1 d .
C11 C 0.2643(3) 0.5524(3) 0.3116(4) 0.0608(15) Uani 1 1 d .
C12 C 0.1341(3) 0.5498(2) 0.2221(3) 0.0647(15) Uani 1 1 d .
H12A H 0.0925 0.5486 0.2324 0.078 Uiso 1 1 calc R
H12B H 0.1383 0.5066 0.1998 0.078 Uiso 1 1 calc R
C13 C 0.1227(2) 0.6010(3) 0.1550(4) 0.0545(14) Uani 1 1 d .
C15 C 0.1200(2) 0.6798(3) -0.0330(4) 0.0515(13) Uani 1 1 d .
C20 C 0.0966(3) 0.6387(3) -0.1037(4) 0.0690(16) Uani 1 1 d .
H20A H 0.0782 0.5968 -0.1029 0.083 Uiso 1 1 calc R
C19 C 0.1011(3) 0.6612(3) -0.1772(4) 0.0679(15) Uani 1 1 d .
H19A H 0.0860 0.6332 -0.2256 0.082 Uiso 1 1 calc R
C18 C 0.1269(3) 0.7231(3) -0.1815(4) 0.0572(14) Uani 1 1 d .
C21 C 0.1289(3) 0.7496(3) -0.2631(4) 0.0701(16) Uani 1 1 d .
C23 C 0.2019(3) 0.7824(3) -0.2391(4) 0.106(2) Uani 1 1 d .
H23A H 0.2394 0.7497 -0.2145 0.159 Uiso 1 1 calc R
H23B H 0.2107 0.8171 -0.1969 0.159 Uiso 1 1 calc R
H23C H 0.2010 0.8010 -0.2910 0.159 Uiso 1 1 calc R
C22 C 0.0707(3) 0.8038(3) -0.3048(4) 0.128(3) Uani 1 1 d .
H22A H 0.0241 0.7848 -0.3217 0.193 Uiso 1 1 calc R
H22B H 0.0721 0.8216 -0.3557 0.193 Uiso 1 1 calc R
H22C H 0.0796 0.8387 -0.2630 0.193 Uiso 1 1 calc R
C17 C 0.1491(3) 0.7633(3) -0.1083(4) 0.0708(16) Uani 1 1 d .
H17A H 0.1663 0.8057 -0.1093 0.085 Uiso 1 1 calc R
C16 C 0.1464(3) 0.7419(3) -0.0338(3) 0.0629(15) Uani 1 1 d .
H16A H 0.1622 0.7693 0.0153 0.075 Uiso 1 1 calc R
C14 C 0.1331(2) 0.5972(3) 0.0829(4) 0.0565(14) Uani 1 1 d .
H14A H 0.1485 0.5602 0.0638 0.068 Uiso 1 1 calc R
C26 C 0.1157(3) 0.7602(3) 0.2507(3) 0.0548(13) Uani 1 1 d .
C9 C 0.3975(3) 0.5504(2) 0.4217(4) 0.0686(16) Uani 1 1 d .
H9A H 0.4141 0.5281 0.3838 0.082 Uiso 1 1 calc R
C8 C 0.4404(3) 0.5707(3) 0.5078(5) 0.0812(18) Uani 1 1 d .
H8A H 0.4926 0.5644 0.5411 0.097 Uiso 1 1 calc R
C7 C 0.3966(3) 0.6010(3) 0.5407(4) 0.0761(17) Uani 1 1 d .
H7A H 0.4129 0.6198 0.5995 0.091 Uiso 1 1 calc R
C5 C 0.3017(7) 0.4226(5) 0.4697(7) 0.138(4) Uani 1 1 d .
H5A H 0.2594 0.4134 0.4133 0.166 Uiso 1 1 calc R
C4 C 0.3028(6) 0.4530(4) 0.5402(11) 0.125(4) Uani 1 1 d .
H4A H 0.2602 0.4708 0.5422 0.150 Uiso 1 1 calc R
C3 C 0.3698(8) 0.4554(4) 0.6074(6) 0.116(3) Uani 1 1 d .
H3A H 0.3841 0.4735 0.6661 0.140 Uiso 1 1 calc R
C2 C 0.4140(4) 0.4251(5) 0.5787(9) 0.112(3) Uani 1 1 d .
H2A H 0.4661 0.4187 0.6133 0.135 Uiso 1 1 calc R
C1 C 0.3729(9) 0.4057(3) 0.4943(10) 0.123(3) Uani 1 1 d .
H1B H 0.3901 0.3827 0.4575 0.147 Uiso 1 1 calc R
C31 C 0.1762(3) 0.7605(3) 0.3299(4) 0.0856(18) Uiso 1 1 d .
H31A H 0.1908 0.7214 0.3625 0.103 Uiso 1 1 calc R
C30 C 0.2165(3) 0.8179(3) 0.3628(4) 0.107(2) Uiso 1 1 d .
H30A H 0.2584 0.8178 0.4162 0.128 Uiso 1 1 calc R
C28 C 0.1351(4) 0.8783(3) 0.2414(5) 0.119(2) Uiso 1 1 d .
H28A H 0.1217 0.9188 0.2122 0.142 Uiso 1 1 calc R
C29 C 0.1935(3) 0.8726(3) 0.3157(4) 0.105(2) Uiso 1 1 d .
H29A H 0.2215 0.9106 0.3377 0.126 Uiso 1 1 calc R
C27 C 0.0913(3) 0.8188(3) 0.2052(4) 0.102(2) Uiso 1 1 d .
H27A H 0.0483 0.8204 0.1531 0.122 Uiso 1 1 calc R
P1 P 0.09171(7) 0.57595(8) 0.44688(10) 0.0643(5) Uani 1 1 d .
F1 F 0.13903(17) 0.56153(16) 0.5476(2) 0.1124(12) Uani 1 1 d .
F2 F 0.04497(16) 0.59014(15) 0.34507(18) 0.0952(10) Uani 1 1 d .
F3 F 0.04998(19) 0.63088(18) 0.4676(2) 0.1226(13) Uani 1 1 d .
F4 F 0.03571(16) 0.52196(17) 0.4408(2) 0.1084(11) Uani 1 1 d .
F5 F 0.13372(18) 0.51918(15) 0.4249(2) 0.1108(12) Uani 1 1 d .
F6 F 0.14889(17) 0.62655(16) 0.4474(2) 0.1220(13) Uani 1 1 d .

loop_
_atom_site_aniso_label
_atom_site_aniso_U_11
_atom_site_aniso_U_22
_atom_site_aniso_U_33
_atom_site_aniso_U_23
_atom_site_aniso_U_13
_atom_site_aniso_U_12
Fe1 0.0567(5) 0.0685(6) 0.0770(6) 0.0172(5) 0.0346(4) 0.0079(4)
O1 0.087(3) 0.095(3) 0.070(3) -0.001(2) 0.047(2) 0.011(2)
N1 0.061(3) 0.081(3) 0.046(3) -0.001(2) 0.023(2) 0.008(2)
N2 0.073(3) 0.053(3) 0.062(3) -0.009(3) 0.039(3) -0.013(2)
N3 0.070(3) 0.049(3) 0.074(3) -0.005(3) 0.044(3) -0.002(2)
N4 0.059(3) 0.052(3) 0.057(3) -0.002(3) 0.031(2) -0.001(2)
C24 0.162(6) 0.122(6) 0.095(5) -0.026(5) 0.087(5) -0.045(5)
C25 0.091(4) 0.072(4) 0.082(4) -0.022(4) 0.065(4) -0.016(3)
C6 0.066(4) 0.069(4) 0.073(4) -0.003(3) 0.036(4) 0.005(3)
C10 0.059(4) 0.053(4) 0.072(4) 0.018(3) 0.036(3) 0.012(3)
C11 0.071(4) 0.055(4) 0.061(4) 0.015(3) 0.035(4) 0.011(3)
C12 0.068(4) 0.062(4) 0.068(4) 0.000(3) 0.035(3) -0.001(3)
C13 0.052(3) 0.053(4) 0.059(4) 0.003(3) 0.026(3) 0.000(3)
C15 0.062(3) 0.046(4) 0.051(4) 0.004(3) 0.030(3) 0.000(3)
C20 0.094(4) 0.059(4) 0.057(4) -0.002(4) 0.037(4) -0.006(3)
C19 0.085(4) 0.053(4) 0.062(4) -0.015(3) 0.032(3) -0.006(3)
C18 0.063(3) 0.050(4) 0.063(4) -0.005(3) 0.034(3) 0.004(3)
C21 0.086(4) 0.066(4) 0.076(4) 0.002(4) 0.053(4) -0.008(3)
C23 0.109(5) 0.135(6) 0.099(5) 0.002(4) 0.069(4) -0.030(4)
C22 0.127(6) 0.172(7) 0.106(5) 0.067(5) 0.071(5) 0.056(6)
C17 0.095(4) 0.051(4) 0.079(4) 0.001(4) 0.051(4) -0.012(3)
C16 0.079(4) 0.057(4) 0.055(4) -0.009(3) 0.033(3) -0.009(3)
C14 0.061(3) 0.046(4) 0.066(4) 0.002(3) 0.032(3) 0.003(3)
C26 0.066(3) 0.055(4) 0.049(3) -0.010(3) 0.032(3) -0.001(3)
C9 0.073(4) 0.056(4) 0.083(5) 0.015(4) 0.041(4) 0.009(3)
C8 0.065(4) 0.081(5) 0.105(5) 0.016(4) 0.045(4) 0.003(4)
C7 0.080(4) 0.071(4) 0.069(4) -0.008(3) 0.028(4) -0.013(3)
C5 0.157(11) 0.086(7) 0.110(8) 0.023(6) 0.011(7) -0.064(7)
C4 0.077(6) 0.105(7) 0.206(11) 0.066(8) 0.077(8) 0.018(5)
C3 0.184(9) 0.095(6) 0.098(7) 0.033(5) 0.089(8) 0.015(7)
C2 0.072(5) 0.085(6) 0.170(9) 0.062(6) 0.048(7) 0.020(5)
C1 0.204(11) 0.054(5) 0.178(11) 0.002(7) 0.145(10) -0.008(7)
P1 0.0569(9) 0.0710(11) 0.0631(11) 0.0106(9) 0.0264(8) 0.0035(9)
F1 0.105(2) 0.132(3) 0.068(2) 0.019(2) 0.013(2) 0.003(2)
F2 0.097(2) 0.120(3) 0.055(2) 0.011(2) 0.0236(18) 0.013(2)
F3 0.141(3) 0.133(3) 0.094(3) -0.005(2) 0.054(2) 0.063(3)
F4 0.086(2) 0.127(3) 0.118(3) 0.010(2) 0.053(2) -0.031(2)
F5 0.109(3) 0.089(2) 0.159(3) 0.013(2) 0.084(3) 0.030(2)
F6 0.104(3) 0.104(3) 0.139(3) 0.024(2) 0.041(2) -0.038(2)

loop_
_atom_type_symbol
_atom_type_description
_atom_type_scat_dispersion_real
_atom_type_scat_dispersion_imag
_atom_type_scat_source
C C 0.0033 0.0016 'International Tables Vol C Tables 4.2.6.8 and 6.1.1.4'
H H 0.0000 0.0000 'International Tables Vol C Tables 4.2.6.8 and 6.1.1.4'
N N 0.0061 0.0033 'International Tables Vol C Tables 4.2.6.8 and 6.1.1.4'
O O 0.0106 0.0060 'International Tables Vol C Tables 4.2.6.8 and 6.1.1.4'
F F 0.0171 0.0103 'International Tables Vol C Tables 4.2.6.8 and 6.1.1.4'
P P 0.1023 0.0942 'International Tables Vol C Tables 4.2.6.8 and 6.1.1.4'
Fe Fe 0.3463 0.8444 'International Tables Vol C Tables 4.2.6.8 and 6.1.1.4'

loop_
_geom_angle_atom_site_label_1
_geom_angle_atom_site_label_2
_geom_angle_atom_site_label_3
_geom_angle
C4 Fe1 C3 39.1(3)
C4 Fe1 C1 66.1(3)
C3 Fe1 C1 66.8(3)
C4 Fe1 C2 65.8(3)
C3 Fe1 C2 40.0(3)
C1 Fe1 C2 39.3(3)
C4 Fe1 C10 123.2(4)
C3 Fe1 C10 157.8(4)
C1 Fe1 C10 124.1(5)
C2 Fe1 C10 159.9(5)
C4 Fe1 C6 108.5(3)
C3 Fe1 C6 122.3(3)
C1 Fe1 C6 159.8(5)
C2 Fe1 C6 158.5(5)
C10 Fe1 C6 40.97(18)
C4 Fe1 C5 39.2(3)
C3 Fe1 C5 66.7(4)
C1 Fe1 C5 40.3(3)
C2 Fe1 C5 66.6(3)
C10 Fe1 C5 108.0(3)
C6 Fe1 C5 123.1(5)
C4 Fe1 C8 160.1(5)
C3 Fe1 C8 124.8(4)
C1 Fe1 C8 123.8(4)
C2 Fe1 C8 109.7(3)
C10 Fe1 C8 68.0(2)
C6 Fe1 C8 68.2(2)
C5 Fe1 C8 159.2(6)
C4 Fe1 C9 159.1(5)
C3 Fe1 C9 160.1(5)
C1 Fe1 C9 109.0(3)
C2 Fe1 C9 124.4(4)
C10 Fe1 C9 40.97(18)
C6 Fe1 C9 68.7(2)
C5 Fe1 C9 123.8(4)
C8 Fe1 C9 39.85(19)
C4 Fe1 C7 123.9(4)
C3 Fe1 C7 108.1(3)
C1 Fe1 C7 158.8(5)
C2 Fe1 C7 123.6(4)
C10 Fe1 C7 68.6(2)
C6 Fe1 C7 40.65(19)
C5 Fe1 C7 158.8(6)
C8 Fe1 C7 40.74(19)
C9 Fe1 C7 68.3(2)
C11 N1 C12 120.6(4)
C11 N1 H1A 119.7
C12 N1 H1A 119.7
N3 N2 C13 112.9(4)
N3 N2 C25 118.0(5)
C13 N2 C25 129.0(5)
N4 N3 N2 103.4(4)
N3 N4 C14 112.6(4)
N3 N4 C15 118.5(5)
C14 N4 C15 128.9(5)
C21 C24 H24A 109.5
C21 C24 H24B 109.5
H24A C24 H24B 109.5
C21 C24 H24C 109.5
H24A C24 H24C 109.5
H24B C24 H24C 109.5
N2 C25 C26 111.8(4)
N2 C25 H25A 109.2
C26 C25 H25A 109.2
N2 C25 H25B 109.2
C26 C25 H25B 109.2
H25A C25 H25B 107.9
C7 C6 C10 108.3(5)
C7 C6 Fe1 70.5(3)
C10 C6 Fe1 69.4(3)
C7 C6 H6A 125.9
C10 C6 H6A 125.9
Fe1 C6 H6A 125.9
C6 C10 C9 107.7(5)
C6 C10 C11 129.6(5)
C9 C10 C11 122.8(5)
C6 C10 Fe1 69.6(3)
C9 C10 Fe1 70.1(3)
C11 C10 Fe1 125.5(4)
O1 C11 N1 121.4(5)
O1 C11 C10 123.2(5)
N1 C11 C10 115.4(5)
N1 C12 C13 112.5(4)
N1 C12 H12A 109.1
C13 C12 H12A 109.1
N1 C12 H12B 109.1
C13 C12 H12B 109.1
H12A C12 H12B 107.8
N2 C13 C14 104.7(5)
N2 C13 C12 125.8(5)
C14 C13 C12 129.4(5)
C20 C15 C16 121.6(5)
C20 C15 N4 119.0(5)
C16 C15 N4 119.4(5)
C15 C20 C19 117.9(5)
C15 C20 H20A 121.0
C19 C20 H20A 121.0
C18 C19 C20 122.7(5)
C18 C19 H19A 118.6
C20 C19 H19A 118.6
C19 C18 C17 117.2(5)
C19 C18 C21 123.3(5)
C17 C18 C21 119.5(5)
C24 C21 C18 113.1(5)
C24 C21 C23 108.8(5)
C18 C21 C23 110.9(5)
C24 C21 C22 108.0(5)
C18 C21 C22 108.7(5)
C23 C21 C22 107.1(5)
C21 C23 H23A 109.5
C21 C23 H23B 109.5
H23A C23 H23B 109.5
C21 C23 H23C 109.5
H23A C23 H23C 109.5
H23B C23 H23C 109.5
C21 C22 H22A 109.5
C21 C22 H22B 109.5
H22A C22 H22B 109.5
C21 C22 H22C 109.5
H22A C22 H22C 109.5
H22B C22 H22C 109.5
C16 C17 C18 121.4(5)
C16 C17 H17A 119.3
C18 C17 H17A 119.3
C15 C16 C17 119.2(5)
C15 C16 H16A 120.4
C17 C16 H16A 120.4
N4 C14 C13 106.5(5)
N4 C14 H14A 126.8
C13 C14 H14A 126.8
C31 C26 C27 119.6(5)
C31 C26 C25 118.9(5)
C27 C26 C25 121.5(5)
C8 C9 C10 107.8(5)
C8 C9 Fe1 70.0(3)
C10 C9 Fe1 68.9(3)
C8 C9 H9A 126.1
C10 C9 H9A 126.1
Fe1 C9 H9A 126.1
C9 C8 C7 109.4(5)
C9 C8 Fe1 70.2(3)
C7 C8 Fe1 70.0(3)
C9 C8 H8A 125.3
C7 C8 H8A 125.3
Fe1 C8 H8A 125.3
C6 C7 C8 106.8(5)
C6 C7 Fe1 68.9(3)
C8 C7 Fe1 69.2(3)
C6 C7 H7A 126.6
C8 C7 H7A 126.6
Fe1 C7 H7A 126.6
C4 C5 C1 105.7(9)
C4 C5 Fe1 68.9(5)
C1 C5 Fe1 69.3(5)
C4 C5 H5A 127.1
C1 C5 H5A 127.1
Fe1 C5 H5A 127.1
C3 C4 C5 111.4(9)
C3 C4 Fe1 71.3(4)
C5 C4 Fe1 71.9(5)
C3 C4 H4A 124.3
C5 C4 H4A 124.3
Fe1 C4 H4A 124.3
C4 C3 C2 106.5(8)
C4 C3 Fe1 69.6(4)
C2 C3 Fe1 70.3(4)
C4 C3 H3A 126.7
C2 C3 H3A 126.7
Fe1 C3 H3A 126.7
C1 C2 C3 108.2(8)
C1 C2 Fe1 70.1(5)
C3 C2 Fe1 69.7(4)
C1 C2 H2A 125.9
C3 C2 H2A 125.9
Fe1 C2 H2A 125.9
C2 C1 C5 108.2(9)
C2 C1 Fe1 70.6(5)
C5 C1 Fe1 70.5(5)
C2 C1 H1B 125.9
C5 C1 H1B 125.9
Fe1 C1 H1B 125.9
C26 C31 C30 121.1(6)
C26 C31 H31A 119.4
C30 C31 H31A 119.4
C29 C30 C31 117.8(7)
C29 C30 H30A 121.1
C31 C30 H30A 121.1
C29 C28 C27 117.7(7)
C29 C28 H28A 121.1
C27 C28 H28A 121.1
C28 C29 C30 125.8(7)
C28 C29 H29A 117.1
C30 C29 H29A 117.1
C26 C27 C28 117.8(6)
C26 C27 H27A 121.1
C28 C27 H27A 121.1
F3 P1 F4 91.3(2)
F3 P1 F6 92.8(2)
F4 P1 F6 175.3(2)
F3 P1 F1 90.71(19)
F4 P1 F1 90.78(19)
F6 P1 F1 91.48(19)
F3 P1 F2 90.05(18)
F4 P1 F2 89.61(18)
F6 P1 F2 88.08(19)
F1 P1 F2 179.1(2)
F3 P1 F5 179.3(2)
F4 P1 F5 88.17(19)
F6 P1 F5 87.71(19)
F1 P1 F5 89.7(2)
F2 P1 F5 89.54(19)

loop_
_geom_bond_atom_site_label_1
_geom_bond_atom_site_label_2
_geom_bond_distance
Fe1 C4 1.992(7)
Fe1 C3 2.014(6)
Fe1 C1 2.015(7)
Fe1 C2 2.021(6)
Fe1 C10 2.026(5)
Fe1 C6 2.028(5)
Fe1 C5 2.030(7)
Fe1 C8 2.038(5)
Fe1 C9 2.041(5)
Fe1 C7 2.049(5)
O1 C11 1.217(5)
N1 C11 1.353(6)
N1 C12 1.445(5)
N1 H1A 0.8600
N2 N3 1.328(5)
N2 C13 1.351(6)
N2 C25 1.475(5)
N3 N4 1.324(5)
N4 C14 1.336(5)
N4 C15 1.446(6)
C24 C21 1.518(7)
C24 H24A 0.9600
C24 H24B 0.9600
C24 H24C 0.9600
C25 C26 1.498(6)
C25 H25A 0.9700
C25 H25B 0.9700
C6 C7 1.416(6)
C6 C10 1.418(6)
C6 H6A 0.9800
C10 C9 1.423(6)
C10 C11 1.473(7)
C12 C13 1.483(6)
C12 H12A 0.9700
C12 H12B 0.9700
C13 C14 1.359(6)
C15 C20 1.360(6)
C15 C16 1.371(6)
C20 C19 1.387(6)
C20 H20A 0.9300
C19 C18 1.373(6)
C19 H19A 0.9300
C18 C17 1.384(6)
C18 C21 1.522(7)
C21 C23 1.536(6)
C21 C22 1.543(7)
C23 H23A 0.9600
C23 H23B 0.9600
C23 H23C 0.9600
C22 H22A 0.9600
C22 H22B 0.9600
C22 H22C 0.9600
C17 C16 1.379(6)
C17 H17A 0.9300
C16 H16A 0.9300
C14 H14A 0.9300
C26 C31 1.362(6)
C26 C27 1.374(7)
C9 C8 1.390(7)
C9 H9A 0.9800
C8 C7 1.422(7)
C8 H8A 0.9800
C7 H7A 0.9800
C5 C4 1.349(10)
C5 C1 1.392(11)
C5 H5A 0.9800
C4 C3 1.340(10)
C4 H4A 0.9800
C3 C2 1.381(9)
C3 H3A 0.9800
C2 C1 1.356(10)
C2 H2A 0.9800
C1 H1B 0.9800
C31 C30 1.387(7)
C31 H31A 0.9300
C30 C29 1.318(7)
C30 H30A 0.9300
C28 C29 1.299(7)
C28 C27 1.460(7)
C28 H28A 0.9300
C29 H29A 0.9300
C27 H27A 0.9300
P1 F3 1.551(3)
P1 F4 1.568(3)
P1 F6 1.571(3)
P1 F1 1.572(3)
P1 F2 1.585(3)
P1 F5 1.593(3)

loop_
_geom_torsion_atom_site_label_1
_geom_torsion_atom_site_label_2
_geom_torsion_atom_site_label_3
_geom_torsion_atom_site_label_4
_geom_torsion
C13 N2 N3 N4 -0.1(5)
C25 N2 N3 N4 -176.6(4)
N2 N3 N4 C14 0.1(5)
N2 N3 N4 C15 -179.2(4)
N3 N2 C25 C26 -54.2(6)
C13 N2 C25 C26 130.0(5)
C4 Fe1 C6 C7 120.9(6)
C3 Fe1 C6 C7 80.1(6)
C1 Fe1 C6 C7 -168.4(8)
C2 Fe1 C6 C7 50.3(8)
C10 Fe1 C6 C7 -119.3(5)
C5 Fe1 C6 C7 161.7(6)
C8 Fe1 C6 C7 -38.1(3)
C9 Fe1 C6 C7 -81.1(3)
C4 Fe1 C6 C10 -119.8(6)
C3 Fe1 C6 C10 -160.6(5)
C1 Fe1 C6 C10 -49.1(9)
C2 Fe1 C6 C10 169.6(6)
C5 Fe1 C6 C10 -79.1(6)
C8 Fe1 C6 C10 81.1(3)
C9 Fe1 C6 C10 38.1(3)
C7 Fe1 C6 C10 119.3(5)
C7 C6 C10 C9 0.0(6)
Fe1 C6 C10 C9 -60.0(3)
C7 C6 C10 C11 179.7(5)
Fe1 C6 C10 C11 119.7(5)
C7 C6 C10 Fe1 60.0(4)
C4 Fe1 C10 C6 79.8(6)
C3 Fe1 C10 C6 48.1(9)
C1 Fe1 C10 C6 161.6(5)
C2 Fe1 C10 C6 -168.9(7)
C5 Fe1 C10 C6 120.2(6)
C8 Fe1 C10 C6 -81.6(3)
C9 Fe1 C10 C6 -118.7(5)
C7 Fe1 C10 C6 -37.6(3)
C4 Fe1 C10 C9 -161.6(6)
C3 Fe1 C10 C9 166.8(8)
C1 Fe1 C10 C9 -79.7(6)
C2 Fe1 C10 C9 -50.2(9)
C6 Fe1 C10 C9 118.7(5)
C5 Fe1 C10 C9 -121.2(7)
C8 Fe1 C10 C9 37.1(3)
C7 Fe1 C10 C9 81.1(3)
C4 Fe1 C10 C11 -44.9(7)
C3 Fe1 C10 C11 -76.6(10)
C1 Fe1 C10 C11 36.9(7)
C2 Fe1 C10 C11 66.4(9)
C6 Fe1 C10 C11 -124.7(6)
C5 Fe1 C10 C11 -4.5(8)
C8 Fe1 C10 C11 153.7(6)
C9 Fe1 C10 C11 116.6(6)
C7 Fe1 C10 C11 -162.3(6)
C12 N1 C11 O1 1.4(8)
C12 N1 C11 C10 179.5(4)
C6 C10 C11 O1 168.6(5)
C9 C10 C11 O1 -11.7(8)
Fe1 C10 C11 O1 -99.4(6)
C6 C10 C11 N1 -9.5(8)
C9 C10 C11 N1 170.2(4)
Fe1 C10 C11 N1 82.4(6)
C11 N1 C12 C13 -72.6(6)
N3 N2 C13 C14 0.2(5)
C25 N2 C13 C14 176.2(4)
N3 N2 C13 C12 178.5(4)
C25 N2 C13 C12 -5.5(8)
N1 C12 C13 N2 -72.4(6)
N1 C12 C13 C14 105.4(6)
N3 N4 C15 C20 -139.7(5)
C14 N4 C15 C20 41.2(7)
N3 N4 C15 C16 40.6(6)
C14 N4 C15 C16 -138.5(5)
C16 C15 C20 C19 0.8(8)
N4 C15 C20 C19 -178.9(4)
C15 C20 C19 C18 -1.0(8)
C20 C19 C18 C17 0.3(8)
C20 C19 C18 C21 -177.1(5)
C19 C18 C21 C24 -12.0(7)
C17 C18 C21 C24 170.6(5)
C19 C18 C21 C23 -134.5(5)
C17 C18 C21 C23 48.1(7)
C19 C18 C21 C22 108.0(6)
C17 C18 C21 C22 -69.4(6)
C19 C18 C17 C16 0.8(7)
C21 C18 C17 C16 178.3(5)
C20 C15 C16 C17 0.2(7)
N4 C15 C16 C17 179.9(4)
C18 C17 C16 C15 -1.0(8)
N3 N4 C14 C13 0.0(5)
C15 N4 C14 C13 179.2(4)
N2 C13 C14 N4 -0.1(5)
C12 C13 C14 N4 -178.3(4)
N2 C25 C26 C31 -94.5(6)
N2 C25 C26 C27 85.2(6)
C6 C10 C9 C8 0.3(6)
C11 C10 C9 C8 -179.5(5)
Fe1 C10 C9 C8 -59.4(4)
C6 C10 C9 Fe1 59.7(4)
C11 C10 C9 Fe1 -120.1(5)
C4 Fe1 C9 C8 167.1(8)
C3 Fe1 C9 C8 -46.0(9)
C1 Fe1 C9 C8 -120.3(6)
C2 Fe1 C9 C8 -79.4(6)
C10 Fe1 C9 C8 119.3(5)
C6 Fe1 C9 C8 81.1(3)
C5 Fe1 C9 C8 -162.5(6)
C7 Fe1 C9 C8 37.3(3)
C4 Fe1 C9 C10 47.8(9)
C3 Fe1 C9 C10 -165.3(7)
C1 Fe1 C9 C10 120.5(6)
C2 Fe1 C9 C10 161.3(5)
C6 Fe1 C9 C10 -38.1(3)
C5 Fe1 C9 C10 78.2(6)
C8 Fe1 C9 C10 -119.3(5)
C7 Fe1 C9 C10 -82.0(3)
C10 C9 C8 C7 -0.5(6)
Fe1 C9 C8 C7 -59.2(4)
C10 C9 C8 Fe1 58.8(4)
C4 Fe1 C8 C9 -166.5(8)
C3 Fe1 C8 C9 162.6(5)
C1 Fe1 C8 C9 79.1(6)
C2 Fe1 C8 C9 120.5(6)
C10 Fe1 C8 C9 -38.1(3)
C6 Fe1 C8 C9 -82.4(3)
C5 Fe1 C8 C9 44.7(10)
C7 Fe1 C8 C9 -120.4(5)
C4 Fe1 C8 C7 -46.0(9)
C3 Fe1 C8 C7 -76.9(5)
C1 Fe1 C8 C7 -160.4(6)
C2 Fe1 C8 C7 -119.0(6)
C10 Fe1 C8 C7 82.4(3)
C6 Fe1 C8 C7 38.0(3)
C5 Fe1 C8 C7 165.1(9)
C9 Fe1 C8 C7 120.4(5)
C10 C6 C7 C8 -0.3(6)
Fe1 C6 C7 C8 59.1(4)
C10 C6 C7 Fe1 -59.4(4)
C9 C8 C7 C6 0.5(6)
Fe1 C8 C7 C6 -58.8(4)
C9 C8 C7 Fe1 59.3(4)
C4 Fe1 C7 C6 -78.6(6)
C3 Fe1 C7 C6 -118.8(5)
C1 Fe1 C7 C6 168.9(8)
C2 Fe1 C7 C6 -160.2(5)
C10 Fe1 C7 C6 37.9(3)
C5 Fe1 C7 C6 -46.8(10)
C8 Fe1 C7 C6 118.6(5)
C9 Fe1 C7 C6 82.1(3)
C4 Fe1 C7 C8 162.8(5)
C3 Fe1 C7 C8 122.7(6)
C1 Fe1 C7 C8 50.4(10)
C2 Fe1 C7 C8 81.3(6)
C10 Fe1 C7 C8 -80.7(4)
C6 Fe1 C7 C8 -118.6(5)
C5 Fe1 C7 C8 -165.4(8)
C9 Fe1 C7 C8 -36.5(3)
C3 Fe1 C5 C4 36.0(5)
C1 Fe1 C5 C4 117.1(9)
C2 Fe1 C5 C4 79.8(6)
C10 Fe1 C5 C4 -120.9(7)
C6 Fe1 C5 C4 -78.3(7)
C8 Fe1 C5 C4 163.8(7)
C9 Fe1 C5 C4 -163.4(6)
C7 Fe1 C5 C4 -43.8(12)
C4 Fe1 C5 C1 -117.1(9)
C3 Fe1 C5 C1 -81.1(6)
C2 Fe1 C5 C1 -37.3(6)
C10 Fe1 C5 C1 121.9(8)
C6 Fe1 C5 C1 164.5(7)
C8 Fe1 C5 C1 46.7(12)
C9 Fe1 C5 C1 79.5(8)
C7 Fe1 C5 C1 -160.9(8)
C1 C5 C4 C3 -0.8(10)
Fe1 C5 C4 C3 -60.7(6)
C1 C5 C4 Fe1 59.9(6)
C1 Fe1 C4 C3 82.1(6)
C2 Fe1 C4 C3 38.9(5)
C10 Fe1 C4 C3 -161.7(5)
C6 Fe1 C4 C3 -118.8(6)
C5 Fe1 C4 C3 121.0(9)
C8 Fe1 C4 C3 -42.0(11)
C9 Fe1 C4 C3 162.8(6)
C7 Fe1 C4 C3 -76.5(7)
C3 Fe1 C4 C5 -121.0(9)
C1 Fe1 C4 C5 -39.0(6)
C2 Fe1 C4 C5 -82.2(6)
C10 Fe1 C4 C5 77.3(8)
C6 Fe1 C4 C5 120.2(7)
C8 Fe1 C4 C5 -163.1(8)
C9 Fe1 C4 C5 41.8(12)
C7 Fe1 C4 C5 162.5(7)
C5 C4 C3 C2 0.1(10)
Fe1 C4 C3 C2 -61.0(5)
C5 C4 C3 Fe1 61.0(6)
C1 Fe1 C3 C4 -80.1(6)
C2 Fe1 C3 C4 -117.1(8)
C10 Fe1 C3 C4 44.2(11)
C6 Fe1 C3 C4 79.4(7)
C5 Fe1 C3 C4 -36.1(6)
C8 Fe1 C3 C4 163.9(6)
C9 Fe1 C3 C4 -162.0(8)
C7 Fe1 C3 C4 121.9(7)
C4 Fe1 C3 C2 117.1(8)
C1 Fe1 C3 C2 36.9(5)
C10 Fe1 C3 C2 161.2(7)
C6 Fe1 C3 C2 -163.5(6)
C5 Fe1 C3 C2 80.9(5)
C8 Fe1 C3 C2 -79.1(7)
C9 Fe1 C3 C2 -44.9(11)
C7 Fe1 C3 C2 -121.0(7)
C4 C3 C2 C1 0.7(9)
Fe1 C3 C2 C1 -59.8(6)
C4 C3 C2 Fe1 60.5(5)
C4 Fe1 C2 C1 81.2(6)
C3 Fe1 C2 C1 119.2(8)
C10 Fe1 C2 C1 -40.1(10)
C6 Fe1 C2 C1 160.1(7)
C5 Fe1 C2 C1 38.3(6)
C8 Fe1 C2 C1 -119.7(6)
C9 Fe1 C2 C1 -77.7(6)
C7 Fe1 C2 C1 -162.9(6)
C4 Fe1 C2 C3 -38.0(5)
C1 Fe1 C2 C3 -119.2(8)
C10 Fe1 C2 C3 -159.3(7)
C6 Fe1 C2 C3 40.8(10)
C5 Fe1 C2 C3 -81.0(6)
C8 Fe1 C2 C3 121.1(7)
C9 Fe1 C2 C3 163.0(6)
C7 Fe1 C2 C3 77.8(7)
C3 C2 C1 C5 -1.2(9)
Fe1 C2 C1 C5 -60.7(6)
C3 C2 C1 Fe1 59.5(5)
C4 C5 C1 C2 1.3(10)
Fe1 C5 C1 C2 60.8(6)
C4 C5 C1 Fe1 -59.6(6)
C4 Fe1 C1 C2 -80.4(6)
C3 Fe1 C1 C2 -37.6(5)
C10 Fe1 C1 C2 164.5(5)
C6 Fe1 C1 C2 -158.7(7)
C5 Fe1 C1 C2 -118.4(9)
C8 Fe1 C1 C2 79.7(6)
C9 Fe1 C1 C2 121.5(6)
C7 Fe1 C1 C2 42.5(11)
C4 Fe1 C1 C5 38.0(6)
C3 Fe1 C1 C5 80.8(6)
C2 Fe1 C1 C5 118.4(9)
C10 Fe1 C1 C5 -77.1(8)
C6 Fe1 C1 C5 -40.3(13)
C8 Fe1 C1 C5 -161.9(7)
C9 Fe1 C1 C5 -120.1(8)
C7 Fe1 C1 C5 160.9(7)
C27 C26 C31 C30 -4.5(8)
C25 C26 C31 C30 175.2(5)
C26 C31 C30 C29 1.4(9)
C27 C28 C29 C30 -1.2(11)
C31 C30 C29 C28 1.5(10)
C31 C26 C27 C28 4.7(8)
C25 C26 C27 C28 -175.0(5)
C29 C28 C27 C26 -1.9(9)
